data_7151156
loop_
_publ_author_name
'Bertrand, H\'el\`ene'
'Monchaud, David'
'De Cian, Anne'
'Guillot, R\'egis'
'Mergny, Jean-Louis'
'Teulade-Fichou, Marie-Paule'

_publ_section_title
;
 The importance of metal geometry in the recognition of
 G-quadruplex-DNA by metal-terpyridine complexes
;
_journal_issue 16
_journal_name_full 'Organic &amp;  Biomolecular Chemistry'
_journal_page_first 2555
_journal_paper_doi 10.1039/b708635k
_journal_volume 5
_journal_year 2007
_chemical_formula_moiety 'C22 H17 Cu N5 O6'
_chemical_formula_sum 'C22 H17 Cu N5 O6'
_chemical_formula_weight 510.96
_space_group_IT_number 14
_symmetry_cell_setting monoclinic
_symmetry_Int_Tables_number 14
_symmetry_space_group_name_Hall '-P 2ybc'
_symmetry_space_group_name_H-M 'P 1 21/c 1'
_atom_sites_solution_hydrogens geom
_atom_sites_solution_primary direct
_atom_sites_solution_secondary difmap
_audit_creation_method SHELXL-97
_cell_angle_alpha 90.00
_cell_angle_beta 116.763(8)
_cell_angle_gamma 90.00
_cell_formula_units_Z 4
_cell_length_a 12.996(2)
_cell_length_b 9.9631(15)
_cell_length_c 17.8565(18)
_cell_measurement_reflns_used 5798
_cell_measurement_temperature 100(1)
_cell_measurement_theta_max 33.06
_cell_measurement_theta_min 2.41
_cell_volume 2064.4(5)
_computing_cell_refinement 'Bruker SMART'
_computing_data_collection 'Bruker SMART'
_computing_data_reduction 'Bruker SAINT'
_computing_molecular_graphics 'Bruker SHELXTL'
_computing_publication_material 'Bruker SHELXTL'
_computing_structure_refinement 'Bruker SHELXTL'
_computing_structure_solution 'Bruker SHELXTL'
_diffrn_ambient_temperature 100(1)
_diffrn_measured_fraction_theta_full 0.998
_diffrn_measured_fraction_theta_max 0.929
_diffrn_measurement_device_type 'CCD area detector'
_diffrn_measurement_method 'phi and omega scans'
_diffrn_radiation_monochromator graphite
_diffrn_radiation_probe x-ray
_diffrn_radiation_type MoK\a
_diffrn_radiation_wavelength 0.71073
_diffrn_reflns_av_R_equivalents 0.0304
_diffrn_reflns_av_sigmaI/netI 0.0353
_diffrn_reflns_limit_h_max 20
_diffrn_reflns_limit_h_min -20
_diffrn_reflns_limit_k_max 13
_diffrn_reflns_limit_k_min -15
_diffrn_reflns_limit_l_max 27
_diffrn_reflns_limit_l_min -28
_diffrn_reflns_number 30472
_diffrn_reflns_theta_full 25.00
_diffrn_reflns_theta_max 34.90
_diffrn_reflns_theta_min 1.75
_diffrn_source 'fine-focus sealed tube'
_diffrn_source_type 'kapa X8 APEX II Bruker ICMMO'
_diffrn_standards_decay_% 0
_diffrn_standards_number 0
_exptl_absorpt_coefficient_mu 1.112
_exptl_absorpt_correction_T_max 0.90
_exptl_absorpt_correction_T_min 0.74
_exptl_absorpt_correction_type psi-scan
_exptl_absorpt_process_details SADABS
_exptl_crystal_colour blue
_exptl_crystal_density_diffrn 1.644
_exptl_crystal_density_method 'not measured'
_exptl_crystal_description plate
_exptl_crystal_F_000 1044
_exptl_crystal_size_max 0.310
_exptl_crystal_size_mid 0.220
_exptl_crystal_size_min 0.100
_refine_diff_density_max 0.888
_refine_diff_density_min -0.769
_refine_diff_density_rms 0.181
_refine_ls_extinction_method none
_refine_ls_goodness_of_fit_ref 1.088
_refine_ls_hydrogen_treatment constr
_refine_ls_matrix_type full
_refine_ls_number_parameters 334
_refine_ls_number_reflns 8376
_refine_ls_number_restraints 0
_refine_ls_restrained_S_all 1.088
_refine_ls_R_factor_all 0.0850
_refine_ls_R_factor_gt 0.0733
_refine_ls_shift/su_max 0.000
_refine_ls_shift/su_mean 0.000
_refine_ls_structure_factor_coef Fsqd
_refine_ls_weighting_details 'calc w=1/[\s^2^(Fo^2^)+(0.0000P)^2^+26.2672P] where P=(Fo^2^+2Fc^2^)/3'
_refine_ls_weighting_scheme calc
_refine_ls_wR_factor_gt 0.2070
_refine_ls_wR_factor_ref 0.2111
_reflns_number_gt 7202
_reflns_number_total 8376
_reflns_threshold_expression >2sigma(I)
_cod_data_source_file b708635k.txt
_cod_data_source_block 627GuillotICMMO
_cod_original_sg_symbol_Hall '-P 2ybc '
_cod_original_sg_symbol_H-M 'P 21/c'
_cod_database_code 7151156

loop_
_symmetry_equiv_pos_as_xyz
'x, y, z'
'-x, y+1/2, -z+1/2'
'-x, -y, -z'
'x, -y-1/2, z-1/2'

loop_
_atom_site_label
_atom_site_type_symbol
_atom_site_fract_x
_atom_site_fract_y
_atom_site_fract_z
_atom_site_U_iso_or_equiv
_atom_site_adp_type
_atom_site_occupancy
_atom_site_symmetry_multiplicity
_atom_site_calc_flag
_atom_site_refinement_flags
_atom_site_disorder_assembly
_atom_site_disorder_group
Cu2 Cu 0.32899(6) 0.75877(7) 0.36642(4) 0.02148(16) Uani 1 1 d . . .
O1 O 0.5388(4) 0.8618(5) 0.4668(3) 0.0264(8) Uani 1 1 d . . .
O2 O 0.4130(4) 0.9009(5) 0.3378(2) 0.0235(8) Uani 1 1 d . . .
O3 O 0.5675(4) 1.0223(5) 0.3964(3) 0.0327(10) Uani 1 1 d . . .
N1 N 0.4067(4) 0.5885(5) 0.3577(2) 0.0176(8) Uani 1 1 d . . .
N2 N 0.2894(4) 0.6369(5) 0.4335(3) 0.0211(9) Uani 1 1 d . . .
N3 N 0.2430(4) 0.8857(5) 0.4049(4) 0.0254(10) Uani 1 1 d . . .
N5 N 0.5091(4) 0.9291(5) 0.4024(3) 0.0189(8) Uani 1 1 d . . .
C1 C 0.4692(5) 0.5734(6) 0.3142(3) 0.0248(11) Uani 1 1 d . . .
H1 H 0.4781 0.6471 0.2856 0.030 Uiso 1 1 calc R . .
C2 C 0.5201(6) 0.4530(7) 0.3106(4) 0.0293(12) Uani 1 1 d . . .
H2 H 0.5633 0.4464 0.2811 0.035 Uiso 1 1 calc R . .
C3 C 0.5053(5) 0.3433(6) 0.3517(3) 0.0259(11) Uani 1 1 d . . .
H3 H 0.5388 0.2614 0.3503 0.031 Uiso 1 1 calc R . .
C5 C 0.3930(4) 0.4798(6) 0.3970(3) 0.0189(9) Uani 1 1 d . . .
C4 C 0.4396(5) 0.3556(6) 0.3954(3) 0.0244(11) Uani 1 1 d . . .
H4 H 0.4275 0.2823 0.4227 0.029 Uiso 1 1 calc R . .
C6 C 0.3241(4) 0.5083(6) 0.4419(3) 0.0202(9) Uani 1 1 d . . .
C7 C 0.2951(4) 0.4197(5) 0.4893(3) 0.0189(9) Uani 1 1 d . . .
H7 H 0.3181 0.3304 0.4943 0.023 Uiso 1 1 calc R . .
C8 C 0.2312(4) 0.4654(6) 0.5296(4) 0.0205(9) Uani 1 1 d . . .
C9 C 0.1986(5) 0.6020(6) 0.5202(4) 0.0266(12) Uani 1 1 d . . .
H9 H 0.1561 0.6360 0.5461 0.032 Uiso 1 1 calc R . .
C10 C 0.2309(4) 0.6849(6) 0.4717(4) 0.0256(12) Uani 1 1 d . . .
C11 C 0.2016(4) 0.8294(6) 0.4557(4) 0.0265(12) Uani 1 1 d . . .
C12 C 0.1386(5) 0.9015(6) 0.4857(6) 0.0364(16) Uani 1 1 d . . .
H12 H 0.1133 0.8622 0.5217 0.044 Uiso 1 1 calc R . .
C13 C 0.1132(6) 1.0343(7) 0.4614(6) 0.0368(16) Uani 1 1 d . . .
H13 H 0.0707 1.0855 0.4812 0.044 Uiso 1 1 calc R . .
C14 C 0.1518(5) 1.0902(7) 0.4072(5) 0.0355(15) Uani 1 1 d . . .
H14 H 0.1329 1.1782 0.3886 0.043 Uiso 1 1 calc R . .
C15 C 0.2188(5) 1.0137(6) 0.3812(5) 0.0281(12) Uani 1 1 d . . .
H15 H 0.2472 1.0517 0.3474 0.034 Uiso 1 1 calc R . .
C16 C 0.1995(4) 0.3759(6) 0.5826(4) 0.0209(9) Uani 1 1 d . . .
C17 C 0.2548(6) 0.2547(8) 0.6120(5) 0.0391(17) Uani 1 1 d . . .
H17 H 0.3131 0.2287 0.5985 0.047 Uiso 1 1 calc R . .
C18 C 0.2248(6) 0.1705(7) 0.6617(5) 0.0357(15) Uani 1 1 d . . .
H18 H 0.2626 0.0888 0.6798 0.043 Uiso 1 1 calc R . .
C19 C 0.1402(5) 0.2062(6) 0.6846(3) 0.0244(11) Uani 1 1 d . . .
C20 C 0.0859(5) 0.3298(6) 0.6560(4) 0.0256(11) Uani 1 1 d . . .
H20 H 0.0293 0.3572 0.6710 0.031 Uiso 1 1 calc R . .
C21 C 0.1143(5) 0.4117(6) 0.6063(4) 0.0228(10) Uani 1 1 d . . .
H21 H 0.0759 0.4930 0.5880 0.027 Uiso 1 1 calc R . .
C22 C 0.1082(7) 0.1162(7) 0.7389(4) 0.0358(15) Uani 1 1 d . . .
H22A H 0.0479 0.1576 0.7478 0.054 Uiso 1 1 calc R . .
H22B H 0.1744 0.1025 0.7919 0.054 Uiso 1 1 calc R . .
H22C H 0.0819 0.0313 0.7114 0.054 Uiso 1 1 calc R . .
O4 O 0.0639(4) 0.7655(5) 0.1214(2) 0.0295(9) Uani 1 1 d . . .
O5A O 0.1651(6) 0.7532(10) 0.2560(5) 0.0233(15) Uani 0.50 1 d P . 1
N4A N 0.1650(8) 0.7468(9) 0.1852(6) 0.0168(15) Uani 0.50 1 d P . 1
O6A O 0.2558(7) 0.7268(10) 0.1810(5) 0.0258(17) Uani 0.50 1 d P . .1
N4B N 0.1227(9) 0.7488(10) 0.1979(6) 0.0203(17) Uani 0.50 1 d P . 2
O6B O 0.2292(7) 0.7750(11) 0.2241(5) 0.0285(19) Uani 0.50 1 d P . 2
O5B O 0.0886(8) 0.7092(9) 0.2480(5) 0.0285(18) Uani 0.50 1 d P . 2

loop_
_atom_site_aniso_label
_atom_site_aniso_U_11
_atom_site_aniso_U_22
_atom_site_aniso_U_33
_atom_site_aniso_U_23
_atom_site_aniso_U_13
_atom_site_aniso_U_12
Cu2 0.0161(3) 0.0207(3) 0.0261(3) 0.0031(3) 0.0080(2) 0.0021(2)
O1 0.0262(19) 0.030(2) 0.0195(18) 0.0075(16) 0.0069(15) 0.0025(16)
O2 0.0278(19) 0.039(2) 0.0129(14) 0.0065(15) 0.0140(14) 0.0021(17)
O3 0.043(3) 0.028(2) 0.041(3) 0.0004(19) 0.030(2) -0.0065(19)
N1 0.0206(18) 0.029(2) 0.0132(15) 0.0008(15) 0.0119(14) 0.0045(16)
N2 0.0115(16) 0.0179(19) 0.031(2) 0.0012(17) 0.0064(16) 0.0021(14)
N3 0.0140(18) 0.023(2) 0.040(3) 0.004(2) 0.0132(18) 0.0010(16)
N5 0.0229(19) 0.024(2) 0.0188(18) 0.0011(16) 0.0170(16) 0.0040(16)
C1 0.029(3) 0.031(3) 0.0105(19) -0.0001(19) 0.0057(18) 0.005(2)
C2 0.034(3) 0.035(3) 0.017(2) -0.004(2) 0.010(2) 0.007(2)
C3 0.037(3) 0.030(3) 0.012(2) -0.0013(19) 0.012(2) 0.009(2)
C5 0.0162(19) 0.024(2) 0.0123(18) 0.0004(17) 0.0028(16) 0.0057(17)
C4 0.030(3) 0.025(3) 0.015(2) 0.0002(19) 0.0069(19) 0.008(2)
C6 0.0135(19) 0.021(2) 0.021(2) -0.0003(18) 0.0029(17) 0.0038(17)
C7 0.0151(19) 0.020(2) 0.021(2) 0.0005(18) 0.0078(17) 0.0030(16)
C8 0.0134(19) 0.021(2) 0.029(2) 0.0025(19) 0.0105(18) 0.0029(17)
C9 0.017(2) 0.019(2) 0.050(4) 0.002(2) 0.021(2) 0.0022(18)
C10 0.0110(19) 0.019(2) 0.049(4) 0.003(2) 0.015(2) 0.0015(17)
C11 0.0122(19) 0.021(2) 0.050(4) 0.007(2) 0.018(2) 0.0037(17)
C12 0.024(3) 0.022(3) 0.075(5) 0.009(3) 0.032(3) 0.007(2)
C13 0.025(3) 0.024(3) 0.070(5) 0.006(3) 0.029(3) 0.006(2)
C14 0.023(3) 0.023(3) 0.064(5) 0.009(3) 0.023(3) 0.003(2)
C15 0.018(2) 0.019(2) 0.048(4) 0.001(2) 0.015(2) -0.0017(18)
C16 0.016(2) 0.019(2) 0.025(2) 0.0019(19) 0.0074(18) 0.0012(17)
C17 0.027(3) 0.037(3) 0.058(4) 0.029(3) 0.023(3) 0.016(3)
C18 0.029(3) 0.032(3) 0.040(4) 0.018(3) 0.010(3) 0.010(2)
C19 0.027(2) 0.026(3) 0.014(2) 0.0018(18) 0.0036(18) -0.007(2)
C20 0.033(3) 0.026(3) 0.021(2) -0.003(2) 0.016(2) -0.001(2)
C21 0.024(2) 0.023(2) 0.026(2) 0.000(2) 0.016(2) 0.0003(19)
C22 0.051(4) 0.035(3) 0.021(3) 0.008(2) 0.016(3) -0.005(3)
O4 0.030(2) 0.032(2) 0.0175(17) -0.0001(16) 0.0027(15) -0.0102(18)
O5A 0.020(3) 0.037(4) 0.014(3) -0.008(3) 0.008(3) 0.003(3)
N4A 0.015(4) 0.015(4) 0.019(4) -0.010(3) 0.006(3) 0.001(3)
O6A 0.019(3) 0.038(5) 0.021(3) 0.000(3) 0.009(3) 0.004(3)
N4B 0.023(4) 0.013(4) 0.024(5) 0.012(3) 0.009(4) -0.002(4)
O6B 0.020(4) 0.046(6) 0.021(4) 0.006(4) 0.010(3) 0.002(4)
O5B 0.039(5) 0.032(5) 0.025(4) 0.000(3) 0.024(4) -0.010(4)

loop_
_atom_type_symbol
_atom_type_description
_atom_type_scat_dispersion_real
_atom_type_scat_dispersion_imag
_atom_type_scat_source
C C 0.0031 0.0016 'International Tables Vol C Tables 4.2.6.8 and 6.1.1.4'
H H 0.0000 0.0000 'International Tables Vol C Tables 4.2.6.8 and 6.1.1.4'
Cu Cu 0.3221 1.2697 'International Tables Vol C Tables 4.2.6.8 and 6.1.1.4'
N N 0.0061 0.0033 'International Tables Vol C Tables 4.2.6.8 and 6.1.1.4'
O O 0.0109 0.0061 'International Tables Vol C Tables 4.2.6.8 and 6.1.1.4'

loop_
_geom_angle_atom_site_label_1
_geom_angle_atom_site_label_2
_geom_angle_atom_site_label_3
_geom_angle
_geom_angle_site_symmetry_1
_geom_angle_site_symmetry_3
_geom_angle_publ_flag
N2 Cu2 O2 159.53(18) . . ?
N2 Cu2 N3 80.7(2) . . ?
O2 Cu2 N3 95.42(19) . . ?
N2 Cu2 N1 78.56(18) . . ?
O2 Cu2 N1 103.10(18) . . ?
N3 Cu2 N1 159.10(19) . . ?
N2 Cu2 O5A 97.0(3) . . ?
O2 Cu2 O5A 102.3(3) . . ?
N3 Cu2 O5A 81.7(3) . . ?
N1 Cu2 O5A 103.3(3) . . ?
N2 Cu2 O6B 124.0(3) . . ?
O2 Cu2 O6B 76.4(3) . . ?
N3 Cu2 O6B 102.3(3) . . ?
N1 Cu2 O6B 91.5(3) . . ?
O5A Cu2 O6B 31.8(3) . . ?
N5 O2 Cu2 110.3(3) . . ?
C5 N1 C1 117.5(5) . . ?
C5 N1 Cu2 116.7(3) . . ?
C1 N1 Cu2 125.9(4) . . ?
C10 N2 C6 122.1(5) . . ?
C10 N2 Cu2 118.0(4) . . ?
C6 N2 Cu2 119.9(4) . . ?
C15 N3 C11 119.7(5) . . ?
C15 N3 Cu2 125.6(4) . . ?
C11 N3 Cu2 114.6(4) . . ?
O3 N5 O1 122.9(5) . . ?
O3 N5 O2 118.1(5) . . ?
O1 N5 O2 119.0(5) . . ?
N1 C1 C2 122.8(6) . . ?
N1 C1 H1 118.6 . . ?
C2 C1 H1 118.6 . . ?
C3 C2 C1 118.6(6) . . ?
C3 C2 H2 120.7 . . ?
C1 C2 H2 120.7 . . ?
C2 C3 C4 119.6(6) . . ?
C2 C3 H3 120.2 . . ?
C4 C3 H3 120.2 . . ?
N1 C5 C4 123.2(5) . . ?
N1 C5 C6 112.6(5) . . ?
C4 C5 C6 124.2(5) . . ?
C5 C4 C3 118.2(6) . . ?
C5 C4 H4 120.9 . . ?
C3 C4 H4 120.9 . . ?
N2 C6 C7 120.3(5) . . ?
N2 C6 C5 112.2(5) . . ?
C7 C6 C5 127.5(5) . . ?
C6 C7 C8 119.7(5) . . ?
C6 C7 H7 120.2 . . ?
C8 C7 H7 120.2 . . ?
C7 C8 C9 118.0(5) . . ?
C7 C8 C16 122.1(5) . . ?
C9 C8 C16 119.9(5) . . ?
C10 C9 C8 119.1(5) . . ?
C10 C9 H9 120.4 . . ?
C8 C9 H9 120.4 . . ?
N2 C10 C9 120.8(5) . . ?
N2 C10 C11 114.2(5) . . ?
C9 C10 C11 124.9(5) . . ?
C12 C11 N3 121.9(6) . . ?
C12 C11 C10 125.6(6) . . ?
N3 C11 C10 112.5(5) . . ?
C11 C12 C13 118.7(7) . . ?
C11 C12 H12 120.7 . . ?
C13 C12 H12 120.7 . . ?
C12 C13 C14 119.4(6) . . ?
C12 C13 H13 120.3 . . ?
C14 C13 H13 120.3 . . ?
C15 C14 C13 119.4(6) . . ?
C15 C14 H14 120.3 . . ?
C13 C14 H14 120.3 . . ?
N3 C15 C14 120.9(6) . . ?
C17 C16 C21 117.1(5) . . ?
C17 C16 C8 121.3(5) . . ?
C21 C16 C8 121.6(5) . . ?
C16 C17 C18 121.3(6) . . ?
C16 C17 H17 119.4 . . ?
C18 C17 H17 119.4 . . ?
C19 C18 C17 121.3(6) . . ?
C19 C18 H18 119.4 . . ?
C17 C18 H18 119.4 . . ?
C18 C19 C20 117.3(5) . . ?
C18 C19 C22 121.5(6) . . ?
C20 C19 C22 121.2(6) . . ?
C21 C20 C19 121.4(6) . . ?
C21 C20 H20 119.3 . . ?
C19 C20 H20 119.3 . . ?
C20 C21 C16 121.6(6) . . ?
C20 C21 H21 119.2 . . ?
C16 C21 H21 119.2 . . ?
C19 C22 H22A 109.5 . . ?
C19 C22 H22B 109.5 . . ?
H22A C22 H22B 109.5 . . ?
C19 C22 H22C 109.5 . . ?
H22A C22 H22C 109.5 . . ?
H22B C22 H22C 109.5 . . ?
N4B O5A O5B 77.1(9) . . ?
N4B O5A O6B 71.1(8) . . ?
O5B O5A O6B 145.6(10) . . ?
O5B O5A N4A 105.8(9) . . ?
N4B O5A Cu2 150.1(9) . . ?
O5B O5A Cu2 128.9(8) . . ?
O6B O5A Cu2 79.8(6) . . ?
N4A O5A Cu2 118.2(6) . . ?
N4B N4A O6B 111.0(15) . . ?
N4B N4A O6A 164.1(16) . . ?
O6B N4A O6A 59.5(9) . . ?
N4B N4A O5A 46.1(11) . . ?
O6B N4A O5A 67.2(9) . . ?
O6A N4A O5A 119.9(9) . . ?
N4B N4A O4 69.1(11) . . ?
O6B N4A O4 152.6(13) . . ?
O6A N4A O4 125.6(9) . . ?
O5A N4A O4 114.4(9) . . ?
O6B N4A O5B 99.8(10) . . ?
O6A N4A O5B 143.1(9) . . ?
O4 N4A O5B 87.4(6) . . ?
N4A N4B O5A 102.0(15) . . ?
N4A N4B O5B 147.2(16) . . ?
O5A N4B O5B 55.4(8) . . ?
N4A N4B O4 80.0(12) . . ?
O5A N4B O4 169.4(13) . . ?
O5B N4B O4 126.9(10) . . ?
O5A N4B O6B 65.2(8) . . ?
O5B N4B O6B 119.2(10) . . ?
O4 N4B O6B 113.9(9) . . ?
N4A O6B Cu2 137.3(10) . . ?
O6A O6B Cu2 123.7(7) . . ?
O5A O6B Cu2 68.4(5) . . ?
N4B O6B Cu2 111.9(6) . . ?

loop_
_geom_bond_atom_site_label_1
_geom_bond_atom_site_label_2
_geom_bond_distance
_geom_bond_site_symmetry_2
_geom_bond_publ_flag
Cu2 N2 1.931(5) . ?
Cu2 O2 1.990(4) . ?
Cu2 N3 2.003(5) . ?
Cu2 N1 2.016(5) . ?
Cu2 O5A 2.155(7) . ?
Cu2 O6B 2.280(8) . ?
O1 N5 1.234(6) . ?
O2 N5 1.293(6) . ?
O3 N5 1.234(6) . ?
N1 C5 1.345(7) . ?
N1 C1 1.362(7) . ?
N2 C10 1.318(7) . ?
N2 C6 1.344(7) . ?
N3 C15 1.336(8) . ?
N3 C11 1.367(8) . ?
C1 C2 1.385(9) . ?
C1 H1 0.9300 . ?
C2 C3 1.377(9) . ?
C2 H2 0.9300 . ?
C3 C4 1.398(8) . ?
C3 H3 0.9300 . ?
C5 C4 1.383(8) . ?
C5 C6 1.474(8) . ?
C4 H4 0.9300 . ?
C6 C7 1.388(8) . ?
C7 C8 1.396(7) . ?
C7 H7 0.9300 . ?
C8 C9 1.412(8) . ?
C8 C16 1.488(8) . ?
C9 C10 1.392(8) . ?
C9 H9 0.9300 . ?
C10 C11 1.484(8) . ?
C11 C12 1.367(8) . ?
C12 C13 1.385(9) . ?
C12 H12 0.9300 . ?
C13 C14 1.392(10) . ?
C13 H13 0.9300 . ?
C14 C15 1.385(9) . ?
C14 H14 0.9300 . ?
C16 C17 1.382(8) . ?
C16 C21 1.398(8) . ?
C17 C18 1.398(9) . ?
C17 H17 0.9300 . ?
C18 C19 1.381(10) . ?
C18 H18 0.9300 . ?
C19 C20 1.396(9) . ?
C19 C22 1.510(8) . ?
C20 C21 1.373(8) . ?
C20 H20 0.9300 . ?
C21 H21 0.9300 . ?
C22 H22A 0.9600 . ?
C22 H22B 0.9600 . ?
C22 H22C 0.9600 . ?
O4 N4B 1.241(10) . ?
O4 N4A 1.309(10) . ?
O5A N4B 0.931(12) . ?
O5A O5B 1.037(11) . ?
O5A O6B 1.222(11) . ?
O5A N4A 1.264(11) . ?
N4A N4B 0.683(11) . ?
N4A O6B 0.858(12) . ?
N4A O6A 1.233(12) . ?
N4A O5B 1.840(13) . ?
O6A O6B 1.087(12) . ?
N4B O5B 1.229(12) . ?
N4B O6B 1.273(12) . ?

loop_
_geom_torsion_atom_site_label_1
_geom_torsion_atom_site_label_2
_geom_torsion_atom_site_label_3
_geom_torsion_atom_site_label_4
_geom_torsion
_geom_torsion_site_symmetry_1
_geom_torsion_site_symmetry_2
_geom_torsion_site_symmetry_3
_geom_torsion_site_symmetry_4
_geom_torsion_publ_flag
N2 Cu2 O2 N5 11.3(7) . . . . ?
N3 Cu2 O2 N5 89.2(4) . . . . ?
N1 Cu2 O2 N5 -81.0(4) . . . . ?
O5A Cu2 O2 N5 171.9(4) . . . . ?
O6B Cu2 O2 N5 -169.4(4) . . . . ?
N2 Cu2 N1 C5 1.6(4) . . . . ?
O2 Cu2 N1 C5 160.8(4) . . . . ?
N3 Cu2 N1 C5 8.9(8) . . . . ?
O5A Cu2 N1 C5 -93.0(4) . . . . ?
O6B Cu2 N1 C5 -122.8(4) . . . . ?
N2 Cu2 N1 C1 -180.0(5) . . . . ?
O2 Cu2 N1 C1 -20.9(5) . . . . ?
N3 Cu2 N1 C1 -172.7(5) . . . . ?
O5A Cu2 N1 C1 85.4(5) . . . . ?
O6B Cu2 N1 C1 55.6(5) . . . . ?
O2 Cu2 N2 C10 79.9(7) . . . . ?
N3 Cu2 N2 C10 -0.6(4) . . . . ?
N1 Cu2 N2 C10 176.8(5) . . . . ?
O5A Cu2 N2 C10 -81.0(5) . . . . ?
O6B Cu2 N2 C10 -99.2(5) . . . . ?
O2 Cu2 N2 C6 -98.4(7) . . . . ?
N3 Cu2 N2 C6 -178.9(4) . . . . ?
N1 Cu2 N2 C6 -1.5(4) . . . . ?
O5A Cu2 N2 C6 100.7(4) . . . . ?
O6B Cu2 N2 C6 82.5(5) . . . . ?
N2 Cu2 N3 C15 -175.9(5) . . . . ?
O2 Cu2 N3 C15 24.3(5) . . . . ?
N1 Cu2 N3 C15 176.8(5) . . . . ?
O5A Cu2 N3 C15 -77.4(6) . . . . ?
O6B Cu2 N3 C15 -52.9(6) . . . . ?
N2 Cu2 N3 C11 0.1(4) . . . . ?
O2 Cu2 N3 C11 -159.7(4) . . . . ?
N1 Cu2 N3 C11 -7.2(8) . . . . ?
O5A Cu2 N3 C11 98.6(5) . . . . ?
O6B Cu2 N3 C11 123.1(5) . . . . ?
Cu2 O2 N5 O3 -175.0(4) . . . . ?
Cu2 O2 N5 O1 5.5(6) . . . . ?
C5 N1 C1 C2 -1.4(8) . . . . ?
Cu2 N1 C1 C2 -179.8(4) . . . . ?
N1 C1 C2 C3 1.1(9) . . . . ?
C1 C2 C3 C4 0.2(9) . . . . ?
C1 N1 C5 C4 0.4(8) . . . . ?
Cu2 N1 C5 C4 178.9(4) . . . . ?
C1 N1 C5 C6 180.0(4) . . . . ?
Cu2 N1 C5 C6 -1.5(5) . . . . ?
N1 C5 C4 C3 0.8(8) . . . . ?
C6 C5 C4 C3 -178.7(5) . . . . ?
C2 C3 C4 C5 -1.1(8) . . . . ?
C10 N2 C6 C7 2.4(8) . . . . ?
Cu2 N2 C6 C7 -179.4(4) . . . . ?
C10 N2 C6 C5 -177.1(5) . . . . ?
Cu2 N2 C6 C5 1.2(6) . . . . ?
N1 C5 C6 N2 0.3(6) . . . . ?
C4 C5 C6 N2 179.9(5) . . . . ?
N1 C5 C6 C7 -179.1(5) . . . . ?
C4 C5 C6 C7 0.4(8) . . . . ?
N2 C6 C7 C8 -1.1(8) . . . . ?
C5 C6 C7 C8 178.3(5) . . . . ?
C6 C7 C8 C9 -0.1(8) . . . . ?
C6 C7 C8 C16 -178.8(5) . . . . ?
C7 C8 C9 C10 0.1(9) . . . . ?
C16 C8 C9 C10 178.8(5) . . . . ?
C6 N2 C10 C9 -2.5(9) . . . . ?
Cu2 N2 C10 C9 179.3(5) . . . . ?
C6 N2 C10 C11 179.2(5) . . . . ?
Cu2 N2 C10 C11 1.0(7) . . . . ?
C8 C9 C10 N2 1.2(9) . . . . ?
C8 C9 C10 C11 179.3(6) . . . . ?
C15 N3 C11 C12 -2.1(10) . . . . ?
Cu2 N3 C11 C12 -178.4(5) . . . . ?
C15 N3 C11 C10 176.7(5) . . . . ?
Cu2 N3 C11 C10 0.4(7) . . . . ?
N2 C10 C11 C12 177.9(7) . . . . ?
C9 C10 C11 C12 -0.4(11) . . . . ?
N2 C10 C11 N3 -0.9(8) . . . . ?
C9 C10 C11 N3 -179.1(6) . . . . ?
N3 C11 C12 C13 2.1(11) . . . . ?
C10 C11 C12 C13 -176.5(7) . . . . ?
C11 C12 C13 C14 0.2(11) . . . . ?
C12 C13 C14 C15 -2.5(11) . . . . ?
C11 N3 C15 C14 -0.3(9) . . . . ?
Cu2 N3 C15 C14 175.5(5) . . . . ?
C13 C14 C15 N3 2.6(11) . . . . ?
C7 C8 C16 C17 16.6(9) . . . . ?
C9 C8 C16 C17 -162.0(6) . . . . ?
C7 C8 C16 C21 -164.7(5) . . . . ?
C9 C8 C16 C21 16.7(8) . . . . ?
C21 C16 C17 C18 1.4(11) . . . . ?
C8 C16 C17 C18 -179.9(7) . . . . ?
C16 C17 C18 C19 -1.1(12) . . . . ?
C17 C18 C19 C20 0.0(10) . . . . ?
C17 C18 C19 C22 -179.5(7) . . . . ?
C18 C19 C20 C21 0.9(9) . . . . ?
C22 C19 C20 C21 -179.7(6) . . . . ?
C19 C20 C21 C16 -0.6(9) . . . . ?
C17 C16 C21 C20 -0.5(9) . . . . ?
C8 C16 C21 C20 -179.3(5) . . . . ?
N2 Cu2 O5A N4B -138(2) . . . . ?
O2 Cu2 O5A N4B 49(2) . . . . ?
N3 Cu2 O5A N4B 143(2) . . . . ?
N1 Cu2 O5A N4B -58(2) . . . . ?
O6B Cu2 O5A N4B 13.0(18) . . . . ?
N2 Cu2 O5A O5B 8.0(11) . . . . ?
O2 Cu2 O5A O5B -165.2(10) . . . . ?
N3 Cu2 O5A O5B -71.5(10) . . . . ?
N1 Cu2 O5A O5B 87.9(11) . . . . ?
O6B Cu2 O5A O5B 158.6(15) . . . . ?
N2 Cu2 O5A O6B -150.6(7) . . . . ?
O2 Cu2 O5A O6B 36.2(7) . . . . ?
N3 Cu2 O5A O6B 129.9(7) . . . . ?
N1 Cu2 O5A O6B -70.7(7) . . . . ?
N2 Cu2 O5A N4A -137.9(8) . . . . ?
O2 Cu2 O5A N4A 48.8(9) . . . . ?
N3 Cu2 O5A N4A 142.6(9) . . . . ?
N1 Cu2 O5A N4A -58.1(9) . . . . ?
O6B Cu2 O5A N4A 12.7(7) . . . . ?
O5B O5A N4A N4B 26.6(16) . . . . ?
O6B O5A N4A N4B -161(2) . . . . ?
Cu2 O5A N4A N4B 179.6(16) . . . . ?
N4B O5A N4A O6B 161(2) . . . . ?
O5B O5A N4A O6B -172.5(13) . . . . ?
Cu2 O5A N4A O6B -19.5(11) . . . . ?
N4B O5A N4A O6A -171(2) . . . . ?
O5B O5A N4A O6A -144.0(11) . . . . ?
O6B O5A N4A O6A 28.6(11) . . . . ?
Cu2 O5A N4A O6A 9.1(14) . . . . ?
N4B O5A N4A O4 10.8(13) . . . . ?
O5B O5A N4A O4 37.4(13) . . . . ?
O6B O5A N4A O4 -150.1(14) . . . . ?
Cu2 O5A N4A O4 -169.5(6) . . . . ?
N4B O5A N4A O5B -26.6(16) . . . . ?
O6B O5A N4A O5B 172.5(13) . . . . ?
Cu2 O5A N4A O5B 153.1(14) . . . . ?
N4B O4 N4A O6B -96(3) . . . . ?
N4B O4 N4A O6A 173(2) . . . . ?
N4B O4 N4A O5A -8.3(10) . . . . ?
N4B O4 N4A O5B 10.9(11) . . . . ?
N4B N4A O6A O6B -56(6) . . . . ?
O5A N4A O6A O6B -30.8(11) . . . . ?
O4 N4A O6A O6B 147.7(16) . . . . ?
O5B N4A O6A O6B -62.9(14) . . . . ?
O6B N4A N4B O5A -19(2) . . . . ?
O6A N4A N4B O5A 31(6) . . . . ?
O4 N4A N4B O5A -169.5(13) . . . . ?
O5B N4A N4B O5A 42(2) . . . . ?
O6B N4A N4B O5B -61(3) . . . . ?
O6A N4A N4B O5B -11(8) . . . . ?
O5A N4A N4B O5B -42(2) . . . . ?
O4 N4A N4B O5B 148(3) . . . . ?
O6B N4A N4B O4 150.6(14) . . . . ?
O6A N4A N4B O4 -159(6) . . . . ?
O5A N4A N4B O4 169.5(13) . . . . ?
O5B N4A N4B O4 -148(3) . . . . ?
O6A N4A N4B O6B 50(5) . . . . ?
O5A N4A N4B O6B 19(2) . . . . ?
O4 N4A N4B O6B -150.6(14) . . . . ?
O5B N4A N4B O6B 61(3) . . . . ?
O5B O5A N4B N4A -153.8(16) . . . . ?
O6B O5A N4B N4A 12.9(14) . . . . ?
Cu2 O5A N4B N4A -1(3) . . . . ?
O6B O5A N4B O5B 166.7(11) . . . . ?
N4A O5A N4B O5B 153.8(16) . . . . ?
Cu2 O5A N4B O5B 153(2) . . . . ?
O5B O5A N4B O4 106(7) . . . . ?
O6B O5A N4B O4 -87(7) . . . . ?
N4A O5A N4B O4 -100(7) . . . . ?
Cu2 O5A N4B O4 -101(7) . . . . ?
O5B O5A N4B O6B -166.7(11) . . . . ?
N4A O5A N4B O6B -12.9(14) . . . . ?
Cu2 O5A N4B O6B -13.6(19) . . . . ?
N4A O4 N4B O5A 102(7) . . . . ?
N4A O4 N4B O5B -159(2) . . . . ?
N4A O4 N4B O6B 19.7(10) . . . . ?
N4B N4A O6B O6A 165.9(17) . . . . ?
O5A N4A O6B O6A 151.2(10) . . . . ?
O4 N4A O6B O6A -109(3) . . . . ?
O5B N4A O6B O6A 147.1(8) . . . . ?
N4B N4A O6B O5A 14.6(16) . . . . ?
O6A N4A O6B O5A -151.2(10) . . . . ?
O4 N4A O6B O5A 99(3) . . . . ?
O5B N4A O6B O5A -4.1(7) . . . . ?
O6A N4A O6B N4B -165.9(17) . . . . ?
O5A N4A O6B N4B -14.6(16) . . . . ?
O4 N4A O6B N4B 85(3) . . . . ?
O5B N4A O6B N4B -18.7(13) . . . . ?
N4B N4A O6B Cu2 39(2) . . . . ?
O6A N4A O6B Cu2 -127.0(16) . . . . ?
O5A N4A O6B Cu2 24.2(13) . . . . ?
O4 N4A O6B Cu2 124(2) . . . . ?
O5B N4A O6B Cu2 20.1(16) . . . . ?
N4A O6A O6B O5A 44.2(13) . . . . ?
N4A O6A O6B N4B 7.3(9) . . . . ?
N4A O6A O6B Cu2 139.4(14) . . . . ?
N4B O5A O6B N4A -10.5(11) . . . . ?
O5B O5A O6B N4A 13(2) . . . . ?
Cu2 O5A O6B N4A 162.6(10) . . . . ?
N4B O5A O6B O6A -56.1(17) . . . . ?
O5B O5A O6B O6A -33(3) . . . . ?
N4A O5A O6B O6A -45.6(14) . . . . ?
Cu2 O5A O6B O6A 117.1(14) . . . . ?
O5B O5A O6B N4B 23.3(18) . . . . ?
N4A O5A O6B N4B 10.5(11) . . . . ?
Cu2 O5A O6B N4B 173.2(10) . . . . ?
N4B O5A O6B Cu2 -173.2(10) . . . . ?
O5B O5A O6B Cu2 -150(2) . . . . ?
N4A O5A O6B Cu2 -162.6(10) . . . . ?
O5A N4B O6B N4A 160(2) . . . . ?
O5B N4B O6B N4A 147(2) . . . . ?
O4 N4B O6B N4A -31.9(16) . . . . ?
N4A N4B O6B O6A -14.4(17) . . . . ?
O5A N4B O6B O6A 145.2(13) . . . . ?
O5B N4B O6B O6A 132.7(12) . . . . ?
O4 N4B O6B O6A -46.4(13) . . . . ?
N4A N4B O6B O5A -160(2) . . . . ?
O5B N4B O6B O5A -12.5(10) . . . . ?
O4 N4B O6B O5A 168.5(14) . . . . ?
N4A N4B O6B Cu2 -152.8(18) . . . . ?
O5A N4B O6B Cu2 6.9(10) . . . . ?
O5B N4B O6B Cu2 -5.6(14) . . . . ?
O4 N4B O6B Cu2 175.3(7) . . . . ?
N2 Cu2 O6B N4A 11.2(17) . . . . ?
O2 Cu2 O6B N4A -168.5(16) . . . . ?
N3 Cu2 O6B N4A -75.8(16) . . . . ?
N1 Cu2 O6B N4A 88.4(15) . . . . ?
O5A Cu2 O6B N4A -24.8(13) . . . . ?
N2 Cu2 O6B O6A -99.1(10) . . . . ?
O2 Cu2 O6B O6A 81.2(10) . . . . ?
N3 Cu2 O6B O6A 173.9(10) . . . . ?
N1 Cu2 O6B O6A -21.9(10) . . . . ?
O5A Cu2 O6B O6A -135.2(14) . . . . ?
N2 Cu2 O6B O5A 36.1(8) . . . . ?
O2 Cu2 O6B O5A -143.6(7) . . . . ?
N3 Cu2 O6B O5A -50.9(7) . . . . ?
N1 Cu2 O6B O5A 113.3(7) . . . . ?
N2 Cu2 O6B N4B 31.0(9) . . . . ?
O2 Cu2 O6B N4B -148.7(9) . . . . ?
N3 Cu2 O6B N4B -56.0(8) . . . . ?
N1 Cu2 O6B N4B 108.2(8) . . . . ?
O5A Cu2 O6B N4B -5.1(7) . . . . ?
O6B O5A O5B N4B -22.6(18) . . . . ?
N4A O5A O5B N4B -14.0(9) . . . . ?
Cu2 O5A O5B N4B -163.2(14) . . . . ?
N4B O5A O5B N4A 14.0(9) . . . . ?
O6B O5A O5B N4A -8.5(15) . . . . ?
Cu2 O5A O5B N4A -149.1(14) . . . . ?
N4A N4B O5B O5A 53(3) . . . . ?
O4 N4B O5B O5A -167.3(16) . . . . ?
O6B N4B O5B O5A 13.8(11) . . . . ?
O5A N4B O5B N4A -53(3) . . . . ?
O4 N4B O5B N4A 140(4) . . . . ?
O6B N4B O5B N4A -39(2) . . . . ?
N4B N4A O5B O5A -117(3) . . . . ?
O6B N4A O5B O5A 7.0(12) . . . . ?
O6A N4A O5B O5A 58.1(16) . . . . ?
O4 N4A O5B O5A -146.4(12) . . . . ?
O6B N4A O5B N4B 124(3) . . . . ?
O6A N4A O5B N4B 175(4) . . . . ?
O5A N4A O5B N4B 117(3) . . . . ?
O4 N4A O5B N4B -29(3) . . . . ?
